data_1546424
loop_
_publ_author_name
'Daniel, Paige E.'
'Weber, Alexandria E.'
'Malcolmson, Steven J.'

_publ_section_title
;
 Umpolung Synthesis of 1,3-Amino Alcohols: Stereoselective Addition of
 2-Azaallyl Anions to Epoxides.
;
_journal_issue 13
_journal_name_full 'Organic letters'
_journal_page_first 3490
_journal_page_last 3493
_journal_paper_doi 10.1021/acs.orglett.7b01471
_journal_volume 19
_journal_year 2017
_chemical_formula_moiety 'C17 H21 N O'
_chemical_formula_sum 'C17 H21 N O'
_chemical_formula_weight 255.35
_chemical_name_common PD-VII-236
_space_group_crystal_system triclinic
_space_group_IT_number 2
_space_group_name_Hall '-P 1'
_space_group_name_H-M_alt 'P -1'
_symmetry_space_group_name_Hall '-P 1'
_symmetry_space_group_name_H-M 'P -1'
_atom_sites_solution_hydrogens mixed
_cell_angle_alpha 70.765(3)
_cell_angle_beta 76.025(3)
_cell_angle_gamma 77.074(3)
_cell_formula_units_Z 2
_cell_length_a 7.8871(4)
_cell_length_b 9.2527(5)
_cell_length_c 10.7496(6)
_cell_measurement_reflns_used 213
_cell_measurement_temperature 100.(2)
_cell_measurement_theta_max 34.7653
_cell_measurement_theta_min 4.2236
_cell_volume 709.81(7)
_computing_cell_refinement 'APEX3 v2016.5-0 (Bruker AXS)'
_computing_data_collection 'Bruker Instrument Service v2013.12.0.0'
_computing_data_reduction 'SAINT V8.37A (Bruker AXS Inc., 2015)'
_computing_molecular_graphics 'shelXle (C.B. Huebschle, rev 786)'
_computing_structure_refinement 'SHELXL-2014/7 (Sheldrick, 2014)'
_diffrn_ambient_temperature 100.(2)
_diffrn_detector_area_resol_mean 8.3333
_diffrn_measured_fraction_theta_full 1.000
_diffrn_measured_fraction_theta_max 1.000
_diffrn_measurement_device_type 'Bruker-Nonius X8 Kappa APEX II'
_diffrn_measurement_method 'phi and omega scans'
_diffrn_radiation_monochromator graphite
_diffrn_radiation_type MoK\a
_diffrn_radiation_wavelength 0.71073
_diffrn_reflns_av_R_equivalents 0.0328
_diffrn_reflns_av_unetI/netI 0.0225
_diffrn_reflns_limit_h_max 13
_diffrn_reflns_limit_h_min -13
_diffrn_reflns_limit_k_max 15
_diffrn_reflns_limit_k_min -15
_diffrn_reflns_limit_l_max 17
_diffrn_reflns_limit_l_min -17
_diffrn_reflns_number 48311
_diffrn_reflns_theta_full 36.41
_diffrn_reflns_theta_max 36.41
_diffrn_reflns_theta_min 2.04
_diffrn_source 'fine-focus sealed tube'
_exptl_absorpt_coefficient_mu 0.073
_exptl_absorpt_correction_T_max 0.99
_exptl_absorpt_correction_T_min 0.94
_exptl_absorpt_correction_type multi-scan
_exptl_absorpt_process_details
;
SADABS-2016/2 - Bruker AXS area detector scaling and absorption correction
;
_exptl_crystal_colour colourless
_exptl_crystal_density_diffrn 1.195
_exptl_crystal_density_method 'not measured'
_exptl_crystal_description block
_exptl_crystal_F_000 276
_exptl_crystal_size_max 0.341
_exptl_crystal_size_mid 0.194
_exptl_crystal_size_min 0.174
_refine_diff_density_max 0.572
_refine_diff_density_min -0.187
_refine_ls_extinction_method none
_refine_ls_goodness_of_fit_ref 1.036
_refine_ls_hydrogen_treatment mixed
_refine_ls_matrix_type full
_refine_ls_number_parameters 185
_refine_ls_number_reflns 6911
_refine_ls_number_restraints 0
_refine_ls_restrained_S_all 1.036
_refine_ls_R_factor_all 0.0539
_refine_ls_R_factor_gt 0.0416
_refine_ls_shift/su_max 0.000
_refine_ls_shift/su_mean 0.000
_refine_ls_structure_factor_coef Fsqd
_refine_ls_weighting_details 'w=1/[\s^2^(Fo^2^)+(0.0682P)^2^+0.1275P] where P=(Fo^2^+2Fc^2^)/3'
_refine_ls_weighting_scheme calc
_refine_ls_wR_factor_gt 0.1130
_refine_ls_wR_factor_ref 0.1223
_reflns_number_gt 5665
_reflns_number_total 6911
_reflns_threshold_expression 'I > 2\s(I)'
_cod_data_source_file ol7b01471_si_002.cif
_cod_data_source_block rds609
_cod_depositor_comments
;
The following automatic conversions were performed:

'_exptl_absorpt_correction_type' value 'Multi-Scan' changed to
'multi-scan' according to
/home/data/users/saulius/crontab/automatic-downloads/rss-feeds/ACS/lib/dictionaries/cif_core.dic
dictionary named 'cif_core.dic' version 2.4.2 from 2011-04-26.

Automatic conversion script
Id: cif_fix_values 4973 2017-02-22 13:04:09Z antanas 

 Adding full bibliography for 1546424--1546425.cif.
;
_cod_database_code 1546424

loop_
_space_group_symop_operation_xyz
'x, y, z'
'-x, -y, -z'

loop_
_atom_site_type_symbol
_atom_site_label
_atom_site_fract_x
_atom_site_fract_y
_atom_site_fract_z
_atom_site_U_iso_or_equiv
_atom_site_adp_type
_atom_site_calc_flag
_atom_site_refinement_flags_adp
_atom_site_refinement_flags_posn
_atom_site_occupancy
O O1 0.37432(7) 0.18224(6) 0.08670(5) 0.01321(9) Uani d . . 1
H H1 0.3398(18) 0.1119(15) 0.0608(13) 0.031(3) Uiso d . . 1
N N1 0.72690(8) 0.03368(7) -0.00193(6) 0.01339(10) Uani d . . 1
H H1B 0.8297(17) 0.0636(14) -0.0525(12) 0.025(3) Uiso d . . 1
H H1C 0.6458(17) 0.1171(15) -0.0208(12) 0.026(3) Uiso d . . 1
C C1 0.73671(8) -0.00596(7) 0.14097(6) 0.01109(10) Uani d . . 1
H H1A 0.7724 0.0832 0.156 0.013 Uiso calc U R 1
C C2 0.55409(8) -0.03123(7) 0.22709(6) 0.01109(10) Uani d . . 1
H H2A 0.5687 -0.0789 0.3217 0.013 Uiso calc U R 1
H H2B 0.51 -0.1068 0.2005 0.013 Uiso calc U R 1
C C3 0.41028(8) 0.11472(7) 0.21960(6) 0.01064(10) Uani d . . 1
C C4 0.24165(9) 0.06232(7) 0.31673(7) 0.01397(11) Uani d . . 1
H H4A 0.2106 -0.0216 0.2925 0.017 Uiso calc U R 1
H H4B 0.2684 0.0182 0.4085 0.017 Uiso calc U R 1
C C5 0.08126(10) 0.18919(9) 0.31843(8) 0.02083(14) Uani d . . 1
H H5A 0.0562 0.2371 0.2275 0.031 Uiso calc U R 1
H H5B 0.1056 0.268 0.3514 0.031 Uiso calc U R 1
H H5C -0.0214 0.1442 0.3775 0.031 Uiso calc U R 1
C C6 0.87226(8) -0.14909(7) 0.18327(7) 0.01206(10) Uani d . . 1
C C7 0.94062(9) -0.25412(8) 0.10856(7) 0.01504(11) Uani d . . 1
H H7 0.9 -0.239 0.0282 0.018 Uiso calc U R 1
C C8 1.06863(10) -0.38142(8) 0.15150(8) 0.01862(13) Uani d . . 1
H H8 1.1145 -0.4522 0.1 0.022 Uiso calc U R 1
C C9 1.12917(10) -0.40533(8) 0.26866(8) 0.01998(13) Uani d . . 1
H H9 1.2177 -0.491 0.2966 0.024 Uiso calc U R 1
C C10 1.05916(10) -0.30274(9) 0.34522(8) 0.01943(13) Uani d . . 1
H H10 1.0982 -0.3195 0.4265 0.023 Uiso calc U R 1
C C11 0.93212(9) -0.17596(8) 0.30246(7) 0.01557(12) Uani d . . 1
H H11 0.8852 -0.1064 0.3551 0.019 Uiso calc U R 1
C C12 0.47864(8) 0.23636(7) 0.25369(6) 0.01076(10) Uani d . . 1
C C13 0.54838(9) 0.35871(7) 0.15238(7) 0.01414(11) Uani d . . 1
H H13 0.5461 0.3699 0.0617 0.017 Uiso calc U R 1
C C14 0.62140(10) 0.46485(8) 0.18217(7) 0.01708(12) Uani d . . 1
H H14 0.6677 0.5477 0.1119 0.02 Uiso calc U R 1
C C15 0.62663(10) 0.44988(8) 0.31419(8) 0.01776(12) Uani d . . 1
H H15 0.6774 0.5214 0.3345 0.021 Uiso calc U R 1
C C16 0.55675(10) 0.32913(8) 0.41610(7) 0.01806(13) Uani d . . 1
H H16 0.5589 0.3184 0.5067 0.022 Uiso calc U R 1
C C17 0.48349(10) 0.22358(8) 0.38597(7) 0.01497(11) Uani d . . 1
H H17 0.4361 0.1416 0.4566 0.018 Uiso calc U R 1

loop_
_atom_site_aniso_label
_atom_site_aniso_U_11
_atom_site_aniso_U_22
_atom_site_aniso_U_33
_atom_site_aniso_U_12
_atom_site_aniso_U_13
_atom_site_aniso_U_23
O1 0.0164(2) 0.01207(19) 0.01181(19) -0.00240(15) -0.00525(16) -0.00227(15)
N1 0.0130(2) 0.0147(2) 0.0115(2) -0.00373(18) -0.00016(17) -0.00293(17)
C1 0.0109(2) 0.0105(2) 0.0123(2) -0.00201(17) -0.00137(18) -0.00418(18)
C2 0.0110(2) 0.0097(2) 0.0116(2) -0.00108(17) -0.00104(18) -0.00278(17)
C3 0.0113(2) 0.0096(2) 0.0103(2) -0.00124(17) -0.00190(18) -0.00228(17)
C4 0.0116(2) 0.0127(2) 0.0163(3) -0.00249(19) 0.0004(2) -0.0041(2)
C5 0.0133(3) 0.0188(3) 0.0274(4) 0.0001(2) 0.0010(2) -0.0078(3)
C6 0.0099(2) 0.0113(2) 0.0153(3) -0.00206(18) -0.00108(19) -0.00485(19)
C7 0.0138(3) 0.0135(2) 0.0187(3) -0.0015(2) -0.0013(2) -0.0075(2)
C8 0.0162(3) 0.0141(3) 0.0257(3) 0.0001(2) -0.0016(2) -0.0092(2)
C9 0.0152(3) 0.0146(3) 0.0286(4) 0.0017(2) -0.0055(3) -0.0058(2)
C10 0.0161(3) 0.0186(3) 0.0235(3) 0.0013(2) -0.0077(2) -0.0057(2)
C11 0.0137(3) 0.0160(3) 0.0182(3) 0.0005(2) -0.0046(2) -0.0071(2)
C12 0.0113(2) 0.0095(2) 0.0111(2) -0.00059(17) -0.00168(18) -0.00333(17)
C13 0.0183(3) 0.0116(2) 0.0122(2) -0.0044(2) -0.0014(2) -0.00264(19)
C14 0.0209(3) 0.0133(3) 0.0177(3) -0.0060(2) -0.0016(2) -0.0045(2)
C15 0.0205(3) 0.0158(3) 0.0206(3) -0.0042(2) -0.0048(2) -0.0083(2)
C16 0.0238(3) 0.0182(3) 0.0151(3) -0.0042(2) -0.0058(2) -0.0066(2)
C17 0.0197(3) 0.0138(2) 0.0115(2) -0.0039(2) -0.0030(2) -0.00299(19)

loop_
_atom_type_symbol
_atom_type_description
_atom_type_scat_dispersion_real
_atom_type_scat_dispersion_imag
_atom_type_scat_source
C C 0.0033 0.0016 'International Tables Vol C Tables 4.2.6.8 and 6.1.1.4'
H H 0.0000 0.0000 'International Tables Vol C Tables 4.2.6.8 and 6.1.1.4'
N N 0.0061 0.0033 'International Tables Vol C Tables 4.2.6.8 and 6.1.1.4'
O O 0.0106 0.0060 'International Tables Vol C Tables 4.2.6.8 and 6.1.1.4'

loop_
_geom_angle_atom_site_label_1
_geom_angle_atom_site_label_2
_geom_angle_atom_site_label_3
_geom_angle
C3 O1 H1 109.7(8)
C1 N1 H1B 109.3(8)
C1 N1 H1C 108.0(8)
H1B N1 H1C 105.0(11)
N1 C1 C6 111.92(5)
N1 C1 C2 109.74(5)
C6 C1 C2 110.00(5)
N1 C1 H1A 108.4
C6 C1 H1A 108.4
C2 C1 H1A 108.4
C1 C2 C3 116.49(5)
C1 C2 H2A 108.2
C3 C2 H2A 108.2
C1 C2 H2B 108.2
C3 C2 H2B 108.2
H2A C2 H2B 107.3
O1 C3 C12 106.93(5)
O1 C3 C4 109.68(5)
C12 C3 C4 113.17(5)
O1 C3 C2 110.65(5)
C12 C3 C2 109.20(5)
C4 C3 C2 107.23(5)
C5 C4 C3 115.12(5)
C5 C4 H4A 108.5
C3 C4 H4A 108.5
C5 C4 H4B 108.5
C3 C4 H4B 108.5
H4A C4 H4B 107.5
C4 C5 H5A 109.5
C4 C5 H5B 109.5
H5A C5 H5B 109.5
C4 C5 H5C 109.5
H5A C5 H5C 109.5
H5B C5 H5C 109.5
C7 C6 C11 118.59(6)
C7 C6 C1 123.23(6)
C11 C6 C1 118.19(5)
C6 C7 C8 120.29(6)
C6 C7 H7 119.9
C8 C7 H7 119.9
C9 C8 C7 120.58(6)
C9 C8 H8 119.7
C7 C8 H8 119.7
C8 C9 C10 119.51(6)
C8 C9 H9 120.2
C10 C9 H9 120.2
C11 C10 C9 119.94(7)
C11 C10 H10 120.0
C9 C10 H10 120.0
C10 C11 C6 121.08(6)
C10 C11 H11 119.5
C6 C11 H11 119.5
C13 C12 C17 117.99(6)
C13 C12 C3 120.66(5)
C17 C12 C3 121.23(5)
C12 C13 C14 121.05(6)
C12 C13 H13 119.5
C14 C13 H13 119.5
C15 C14 C13 120.30(6)
C15 C14 H14 119.9
C13 C14 H14 119.9
C16 C15 C14 119.25(6)
C16 C15 H15 120.4
C14 C15 H15 120.4
C15 C16 C17 120.28(6)
C15 C16 H16 119.9
C17 C16 H16 119.9
C16 C17 C12 121.12(6)
C16 C17 H17 119.4
C12 C17 H17 119.4

loop_
_geom_bond_atom_site_label_1
_geom_bond_atom_site_label_2
_geom_bond_distance
O1 C3 1.4283(8)
O1 H1 0.900(13)
N1 C1 1.4744(8)
N1 H1B 0.905(13)
N1 H1C 0.886(13)
C1 C6 1.5193(9)
C1 C2 1.5331(9)
C1 H1A 1.0
C2 C3 1.5504(8)
C2 H2A 0.99
C2 H2B 0.99
C3 C12 1.5266(8)
C3 C4 1.5422(9)
C4 C5 1.5222(10)
C4 H4A 0.99
C4 H4B 0.99
C5 H5A 0.98
C5 H5B 0.98
C5 H5C 0.98
C6 C7 1.3967(9)
C6 C11 1.3986(9)
C7 C8 1.3981(10)
C7 H7 0.95
C8 C9 1.3866(11)
C8 H8 0.95
C9 C10 1.3943(11)
C9 H9 0.95
C10 C11 1.3902(10)
C10 H10 0.95
C11 H11 0.95
C12 C13 1.3954(9)
C12 C17 1.3967(9)
C13 C14 1.3958(9)
C13 H13 0.95
C14 C15 1.3896(10)
C14 H14 0.95
C15 C16 1.3891(11)
C15 H15 0.95
C16 C17 1.3942(10)
C16 H16 0.95
C17 H17 0.95

loop_
_geom_hbond_atom_site_label_D
_geom_hbond_atom_site_label_H
_geom_hbond_atom_site_label_A
_geom_hbond_site_symmetry_A
_geom_hbond_distance_DH
_geom_hbond_distance_HA
_geom_hbond_distance_DA
_geom_hbond_angle_DHA
O1 H1 N1 2_655 0.900(13) 1.879(13) 2.7791(8) 178.3(13)
N1 H1C O1 . 0.886(13) 2.229(13) 2.8989(8) 132.1(11)

loop_
_geom_torsion_atom_site_label_1
_geom_torsion_atom_site_label_2
_geom_torsion_atom_site_label_3
_geom_torsion_atom_site_label_4
_geom_torsion
N1 C1 C2 C3 -69.84(6)
C6 C1 C2 C3 166.61(5)
C1 C2 C3 O1 62.15(7)
C1 C2 C3 C12 -55.29(7)
C1 C2 C3 C4 -178.26(5)
O1 C3 C4 C5 -56.91(7)
C12 C3 C4 C5 62.40(7)
C2 C3 C4 C5 -177.11(6)
N1 C1 C6 C7 -17.07(8)
C2 C1 C6 C7 105.20(7)
N1 C1 C6 C11 162.46(6)
C2 C1 C6 C11 -75.28(7)
C11 C6 C7 C8 -1.21(10)
C1 C6 C7 C8 178.31(6)
C6 C7 C8 C9 0.12(11)
C7 C8 C9 C10 1.12(11)
C8 C9 C10 C11 -1.24(12)
C9 C10 C11 C6 0.13(11)
C7 C6 C11 C10 1.10(10)
C1 C6 C11 C10 -178.45(6)
O1 C3 C12 C13 -20.53(8)
C4 C3 C12 C13 -141.41(6)
C2 C3 C12 C13 99.23(7)
O1 C3 C12 C17 163.46(6)
C4 C3 C12 C17 42.57(8)
C2 C3 C12 C17 -76.79(7)
C17 C12 C13 C14 0.24(10)
C3 C12 C13 C14 -175.90(6)
C12 C13 C14 C15 0.30(11)
C13 C14 C15 C16 -0.66(11)
C14 C15 C16 C17 0.49(11)
C15 C16 C17 C12 0.05(11)
C13 C12 C17 C16 -0.41(10)
C3 C12 C17 C16 175.70(6)
